data_1558520
loop_
_publ_author_name
'Kotila, Sirpa'

_publ_section_title
;
 Copper(II) Complexes of 2-Amino-2-hydroxymethyl-1,3-propanediol. Part 5.
 Synthesis, Structure and Thermal Behavior of
 cis-[2-Amino-2-hydroxymethyl-1,3-propanediol-O,O,N][2-amino-2-hydroxymethyl
 -1,3-propanediolato-O,N]aquacopper(II) Halide Monohydrate
 [Cu(C4H10NO3)(C4H11NO3)(H2O)]X.H2O, where X = F-, Cl-, Br-, I-
;
_journal_name_full 'Acta Chemica Scandinavica'
_journal_page_first 742
_journal_page_last 752
_journal_paper_doi 10.3891/acta.chem.scand.48-0742
_journal_volume 48
_journal_year 1994
_chemical_formula_sum 'C8 H25 Cu I N2 O8'
_chemical_formula_weight 467.74
_chemical_name_common
;
[Cu(trisH-1)(tris)(H2O)]I.H2O
;
_space_group_IT_number 2
_space_group_name_Hall '-P 1'
_space_group_name_H-M_alt 'P -1'
_symmetry_cell_setting triclinic
_symmetry_Int_Tables_number 2
_symmetry_space_group_name_Hall '-P 1'
_symmetry_space_group_name_H-M 'P -1'
_cell_angle_alpha 63.02(2)
_cell_angle_beta 100.09(2)
_cell_angle_gamma 100.92(1)
_cell_formula_units_Z 2
_cell_length_a 6.677(1)
_cell_length_b 11.582(1)
_cell_length_c 11.838(3)
_cell_volume 796.9(3)
_diffrn_ambient_temperature 294
_diffrn_radiation_probe x-ray
_diffrn_radiation_type MoK\a
_diffrn_radiation_wavelength 0.71073
_exptl_absorpt_coefficient_mu 3.323
_exptl_crystal_density_diffrn 1.95
_exptl_crystal_F_000 466
_refine_ls_goodness_of_fit_ref 1.019
_refine_ls_number_parameters 197
_refine_ls_number_reflns 3735
_refine_ls_R_factor_gt 0.030
_refine_ls_wR_factor_gt 0.032
_cod_data_source_file Acta-Chem-Scand-1994-48-742-3.cif
_cod_data_source_block 3
_cod_database_code 1558520

loop_
_space_group_symop_id
_space_group_symop_operation_xyz
1 x,y,z
2 -x,-y,-z

loop_
_atom_site_label
_atom_site_type_symbol
_atom_site_thermal_displace_type
_atom_site_fract_x
_atom_site_fract_y
_atom_site_fract_z
_atom_site_occupancy
_atom_site_U_iso_or_equiv
_atom_site_calc_flag
_atom_site_refinement_flags
_atom_site_disorder_assembly
_atom_site_disorder_group
I I Uiso 0.65016(4) 0.82268(3) 0.81298(2) 1.000 0.0410(1) . . . .
Cu100 Cu Uiso 0.85487(5) 0.59438(3) 0.60926(3) 1.000 0.0182(1) . . . .
Ow100 O Uiso 1.2195(4) 0.6251(3) 0.6569(2) 1.000 0.0407(8) . . . .
O122B O Uiso 0.459(3) 0.233(2) 0.886(2) 0.130 0.038(5) . . . .
O111 O Uiso 0.8807(3) 0.6474(2) 0.4252(2) 1.000 0.0227(5) . . . .
O112 O Uiso 0.4869(4) 0.6671(2) 0.4801(2) 1.000 0.0285(6) . . . .
O113 O Uiso 0.7565(4) 1.0486(2) 0.4180(2) 1.000 0.0332(6) . . . .
O121 O Uiso 0.8321(3) 0.4107(2) 0.6507(2) 1.000 0.0196(5) . . . .
O122 O Uiso 0.4215(4) 0.4373(3) 0.8674(3) 0.870 0.0374(8) . . . .
O123 O Uiso 0.7884(4) 0.3947(2) 1.0638(2) 1.000 0.0390(8) . . . .
N111 N Uiso 0.8534(4) 0.7851(2) 0.5511(2) 1.000 0.0200(5) . . . .
N121 N Uiso 0.8225(4) 0.5365(2) 0.7932(2) 1.000 0.0217(6) . . . .
Ow1B O Uiso 0.888(4) 0.995(2) 1.012(2) 0.220 0.109(8) . . . .
Ow1C O Uiso 0.426(3) 1.001(3) 0.996(3) 0.220 0.115(9) . . . .
Ow1D O Uiso 0.732(5) 0.995(3) 1.014(3) 0.220 0.136(10) . . . .
C111 C Uiso 0.8853(5) 0.7855(3) 0.3513(3) 1.000 0.0255(8) . . . .
C112 C Uiso 0.7743(4) 0.8408(2) 0.4144(2) 1.000 0.0185(6) . . . .
C113 C Uiso 0.5431(5) 0.8036(3) 0.4045(3) 1.000 0.0274(8) . . . .
C114 C Uiso 0.8246(5) 0.9902(3) 0.3508(3) 1.000 0.0272(8) . . . .
C121 C Uiso 0.8616(5) 0.3368(3) 0.7854(3) 1.000 0.0227(6) . . . .
C122 C Uiso 0.7619(4) 0.3928(3) 0.8537(2) 1.000 0.0191(6) . . . .
C123 C Uiso 0.5294(5) 0.3662(3) 0.8312(3) 1.000 0.0280(8) . . . .
C124 C Uiso 0.8420(5) 0.3327(3) 0.9947(3) 1.000 0.0290(8) . . . .
Ow1A O Uiso 0.764(2) 0.9420(10) 0.9390(10) 0.340 0.086(4) . . . .

loop_
_atom_type_symbol
_atom_type_description
_atom_type_scat_dispersion_real
_atom_type_scat_dispersion_imag
_atom_type_scat_source
C C 0.0033 0.0016 ' International Tables Vol C Tables 4.2.6.8 and 6.1.1.4'
Cu Cu 0.3201 1.2651 ' International Tables Vol C Tables 4.2.6.8 and 6.1.1.4'
I I -0.4742 1.8119 ' International Tables Vol C Tables 4.2.6.8 and 6.1.1.4'
N N 0.0061 0.0033 ' International Tables Vol C Tables 4.2.6.8 and 6.1.1.4'
O O 0.0106 0.0060 ' International Tables Vol C Tables 4.2.6.8 and 6.1.1.4'

loop_
_geom_angle_atom_site_label_1
_geom_angle_atom_site_label_2
_geom_angle_atom_site_label_3
_geom_angle
_geom_angle_site_symmetry_1
_geom_angle_site_symmetry_2
_geom_angle_site_symmetry_3
_geom_angle_publ_flag
Ow100 Cu100 O111 92.00(8) . . . yes
Ow100 Cu100 O112 155.02(9) . . . yes
Ow100 Cu100 O121 96.42(11) . . . yes
Ow100 Cu100 N111 88.75(12) . . . yes
Ow100 Cu100 N121 89.29(10) . . . yes
O111 Cu100 O112 73.68(8) . . . yes
O111 Cu100 O121 92.18(10) . . . yes
O111 Cu100 N111 83.90(10) . . . yes
O111 Cu100 N121 178.15(10) . . . yes
O112 Cu100 O121 104.32(9) . . . yes
O112 Cu100 N111 69.79(9) . . . yes
O112 Cu100 N121 105.58(9) . . . yes
O121 Cu100 N111 173.63(10) . . . yes
O121 Cu100 N121 86.36(10) . . . yes
N111 Cu100 N121 97.46(10) . . . yes
Cu100 O111 C111 111.47(19) . . . yes
Cu100 O112 C113 100.82(19) . . . yes
Cu100 O121 C121 109.6(2) . . . yes
Cu100 N111 C112 107.25(16) . . . yes
Cu100 N121 C122 108.83(16) . . . yes
Ow1B Ow1B Ow1D 172(3) 2_777 . . yes
Ow1C Ow1C Ow1D 179(7) 2_677 . 2_677 yes
Ow1B Ow1D Ow1C 173(4) . . 2_677 yes
O111 C111 C112 109.8(2) . . . yes
N111 C112 C111 106.5(2) . . . yes
N111 C112 C113 108.3(2) . . . yes
N111 C112 C114 111.2(2) . . . yes
C113 C112 C114 109.6(2) . . . no
C111 C112 C113 113.2(2) . . . no
C111 C112 C114 108.0(2) . . . no
O112 C113 C112 111.7(3) . . . yes
O113 C114 C112 111.8(2) . . . yes
O121 C121 C122 111.1(3) . . . yes
N121 C122 C121 106.6(2) . . . yes
N121 C122 C123 108.4(2) . . . yes
C123 C122 C124 112.9(2) . . . no
N121 C122 C124 111.1(3) . . . yes
C121 C122 C123 109.2(3) . . . no
C121 C122 C124 108.5(3) . . . no
O122 C123 C122 113.7(3) . . . yes
O122B C123 C122 112.1(9) . . . yes
O123 C124 C122 113.4(3) . . . yes

loop_
_geom_bond_atom_site_label_1
_geom_bond_atom_site_label_2
_geom_bond_distance
_geom_bond_site_symmetry_1
_geom_bond_site_symmetry_2
_geom_bond_publ_flag
I Ow1A 2.406(12) . . yes
Cu100 O111 2.008(2) . . yes
Cu100 O112 2.717(3) . . yes
Cu100 Ow100 2.397(3) . . yes
Cu100 N111 1.995(3) . . yes
Cu100 N121 2.006(2) . . yes
Cu100 O121 1.936(3) . . yes
O122B C123 1.40(2) . . yes
O111 C111 1.430(4) . . yes
O112 C113 1.432(4) . . yes
O113 C114 1.424(4) . . yes
O121 C121 1.425(4) . . yes
O122 C123 1.426(5) . . yes
O123 C124 1.430(4) . . yes
N111 C112 1.482(3) . . yes
N121 C122 1.487(4) . . yes
Ow1B Ow1B 1.54(4) . 2_777 yes
Ow1B Ow1D 1.05(4) . . yes
Ow1C Ow1C 0.98(3) . 2_677 yes
Ow1C Ow1D 1.05(4) . 2_677 yes
C111 C112 1.525(4) . . no
C112 C113 1.521(4) . . no
C112 C114 1.536(4) . . no
C121 C122 1.532(5) . . no
C122 C124 1.527(4) . . no
C122 C123 1.525(4) . . no

loop_
_geom_torsion_atom_site_label_1
_geom_torsion_atom_site_label_2
_geom_torsion_atom_site_label_3
_geom_torsion_atom_site_label_4
_geom_torsion
_geom_torsion_site_symmetry_1
_geom_torsion_site_symmetry_2
_geom_torsion_site_symmetry_3
_geom_torsion_site_symmetry_4
_geom_torsion_publ_flag
Ow100 Cu100 O111 C111 -88.3(2) . . . . no
O112 Cu100 O111 C111 70.88(19) . . . . no
O121 Cu100 O111 C111 175.2(2) . . . . no
N111 Cu100 O111 C111 0.2(2) . . . . no
Ow100 Cu100 O112 C113 -9.0(3) . . . . no
O111 Cu100 O112 C113 -66.13(19) . . . . no
O121 Cu100 O112 C113 -154.19(18) . . . . no
N111 Cu100 O112 C113 23.29(18) . . . . no
N121 Cu100 O112 C113 115.63(19) . . . . no
Ow100 Cu100 O121 C121 73.2(2) . . . . no
O111 Cu100 O121 C121 165.48(19) . . . . no
O112 Cu100 O121 C121 -120.81(19) . . . . no
N121 Cu100 O121 C121 -15.6(2) . . . . no
Ow100 Cu100 N111 C112 118.30(18) . . . . no
O111 Cu100 N111 C112 26.16(18) . . . . no
O112 Cu100 N111 C112 -48.67(17) . . . . no
N121 Cu100 N111 C112 -152.58(18) . . . . no
Ow100 Cu100 N121 C122 -106.7(2) . . . . no
O112 Cu100 N121 C122 93.65(19) . . . . no
O121 Cu100 N121 C122 -10.21(19) . . . . no
N111 Cu100 N121 C122 164.67(19) . . . . no
Cu100 O111 C111 C112 -26.1(3) . . . . no
Cu100 O112 C113 C112 8.2(3) . . . . no
Cu100 O121 C121 C122 38.3(3) . . . . no
Cu100 N111 C112 C111 -46.0(3) . . . . no
Cu100 N111 C112 C113 76.1(2) . . . . no
Cu100 N111 C112 C114 -163.5(2) . . . . no
Cu100 N121 C122 C121 31.6(3) . . . . no
Cu100 N121 C122 C123 -85.8(2) . . . . no
Cu100 N121 C122 C124 149.6(2) . . . . no
O111 C111 C112 N111 47.6(3) . . . . no
O111 C111 C112 C113 -71.3(3) . . . . no
O111 C111 C112 C114 167.2(2) . . . . no
N111 C112 C113 O112 -49.0(3) . . . . no
C111 C112 C113 O112 68.9(3) . . . . no
C114 C112 C113 O112 -170.4(2) . . . . no
N111 C112 C114 O113 -53.4(3) . . . . no
C111 C112 C114 O113 -169.9(3) . . . . no
C113 C112 C114 O113 66.3(3) . . . . no
O121 C121 C122 N121 -46.4(3) . . . . no
O121 C121 C122 C123 70.5(3) . . . . no
O121 C121 C122 C124 -166.1(3) . . . . no
N121 C122 C123 O122 -51.8(3) . . . . no
C121 C122 C123 O122 -167.5(3) . . . . no
C124 C122 C123 O122 71.7(4) . . . . no
N121 C122 C124 O123 52.5(3) . . . . no
C121 C122 C124 O123 169.4(3) . . . . no
C123 C122 C124 O123 -69.4(4) . . . . no
